data_7056004
loop_
_publ_author_name
'Jana, Barun'
'Ghosh, Pradyut'

_publ_section_title
;
 Structural diversities in Ag(i) complexes of xylyl platform based
 isomeric bis-NHC ligands: effects of pyridine wingtip substituents
;
_journal_issue 5
_journal_name_full 'New J. Chem.'
_journal_page_first 2131
_journal_paper_doi 10.1039/C6NJ03609K
_journal_volume 41
_journal_year 2017
_chemical_formula_sum 'C52 H46 Ag2 F12 N14 P2'
_chemical_formula_weight 1372.71
_space_group_crystal_system monoclinic
_space_group_IT_number 14
_space_group_name_Hall '-P 2ybc'
_space_group_name_H-M_alt 'P 1 21/c 1'
_symmetry_space_group_name_Hall '-P 2ybc'
_symmetry_space_group_name_H-M 'P 1 21/c 1'
_atom_sites_solution_hydrogens geom
_audit_creation_method SHELXL-2014/6
_audit_update_record
;
2017-01-16 deposited with the CCDC.
2017-01-30 downloaded from the CCDC.
;
_cell_angle_alpha 90
_cell_angle_beta 90.367(3)
_cell_angle_gamma 90
_cell_formula_units_Z 4
_cell_length_a 13.9881(17)
_cell_length_b 24.815(3)
_cell_length_c 15.5816(18)
_cell_measurement_reflns_used 4330
_cell_measurement_temperature 150(2)
_cell_measurement_theta_max 21.83
_cell_measurement_theta_min 2.61
_cell_volume 5408.5(11)
_computing_cell_refinement 'Bruker SAINT'
_computing_data_collection 'Bruker APEX2'
_computing_data_reduction 'Bruker SAINT'
_computing_molecular_graphics 'Bruker SHELXTL'
_computing_publication_material 'Bruker SHELXTL'
_computing_structure_refinement 'SHELXL-2014/6 (Sheldrick, 2014)'
_computing_structure_solution 'SHELXS-97 (Sheldrick 2008)'
_diffrn_ambient_temperature 150(2)
_diffrn_measured_fraction_theta_full 1.000
_diffrn_measured_fraction_theta_max 0.993
_diffrn_measurement_device_type 'Bruker APEX-II CCD'
_diffrn_measurement_method '\f and \w scans'
_diffrn_radiation_type MoK\a
_diffrn_radiation_wavelength 0.71073
_diffrn_reflns_av_R_equivalents 0.1192
_diffrn_reflns_av_unetI/netI 0.0983
_diffrn_reflns_Laue_measured_fraction_full 1.000
_diffrn_reflns_Laue_measured_fraction_max 0.993
_diffrn_reflns_limit_h_max 17
_diffrn_reflns_limit_h_min -17
_diffrn_reflns_limit_k_max 31
_diffrn_reflns_limit_k_min -32
_diffrn_reflns_limit_l_max 20
_diffrn_reflns_limit_l_min -19
_diffrn_reflns_number 60172
_diffrn_reflns_point_group_measured_fraction_full 1.000
_diffrn_reflns_point_group_measured_fraction_max 0.993
_diffrn_reflns_theta_full 25.242
_diffrn_reflns_theta_max 27.324
_diffrn_reflns_theta_min 1.456
_exptl_absorpt_coefficient_mu 0.877
_exptl_absorpt_correction_type none
_exptl_crystal_colour colorless
_exptl_crystal_density_diffrn 1.686
_exptl_crystal_description block
_exptl_crystal_F_000 2752
_exptl_crystal_size_max 0.100
_exptl_crystal_size_mid 0.070
_exptl_crystal_size_min 0.030
_refine_diff_density_max 0.460
_refine_diff_density_min -0.472
_refine_diff_density_rms 0.046
_refine_ls_extinction_method none
_refine_ls_goodness_of_fit_ref 1.109
_refine_ls_hydrogen_treatment constr
_refine_ls_matrix_type full
_refine_ls_number_parameters 743
_refine_ls_number_reflns 12101
_refine_ls_number_restraints 0
_refine_ls_restrained_S_all 1.109
_refine_ls_R_factor_all 0.1855
_refine_ls_R_factor_gt 0.1224
_refine_ls_shift/su_max 0.040
_refine_ls_shift/su_mean 0.001
_refine_ls_structure_factor_coef Fsqd
_refine_ls_weighting_details 'w=1/[\s^2^(Fo^2^)+(0.0297P)^2^+10.6839P] where P=(Fo^2^+2Fc^2^)/3'
_refine_ls_weighting_scheme calc
_refine_ls_wR_factor_gt 0.2601
_refine_ls_wR_factor_ref 0.2889
_reflns_Friedel_coverage 0.000
_reflns_number_gt 6894
_reflns_number_total 12101
_reflns_threshold_expression 'I > 2\s(I)'
_cod_data_source_file c6nj03609k2.cif
_cod_data_source_block complex2
_cod_depositor_comments 'Adding full bibliography for 7056000--7056005.cif.'
_cod_database_code 7056004
_shelx_space_group_comment
;
The symmetry employed for this shelxl refinement is uniquely defined
by the following loop, which should always be used as a source of
symmetry information in preference to the above space-group names.
They are only intended as comments.
;
_shelx_estimated_absorpt_t_min 0.917
_shelx_estimated_absorpt_t_max 0.974
_shelxl_version_number 2014/6

loop_
_space_group_symop_operation_xyz
'x, y, z'
'-x, y+1/2, -z+1/2'
'-x, -y, -z'
'x, -y-1/2, z-1/2'

loop_
_atom_site_label
_atom_site_type_symbol
_atom_site_fract_x
_atom_site_fract_y
_atom_site_fract_z
_atom_site_U_iso_or_equiv
_atom_site_adp_type
_atom_site_occupancy
_atom_site_site_symmetry_order
_atom_site_calc_flag
_atom_site_refinement_flags_posn
_atom_site_refinement_flags_adp
Ag1 Ag 0.24892(7) 0.74511(4) 1.10574(6) 0.0433(9) Uani 1 1 d . .
Ag2 Ag 0.24519(7) 0.75076(4) 0.90161(6) 0.0446(9) Uani 1 1 d . .
C14 C 0.3543(10) 0.9105(5) 0.6765(9) 0.047(3) Uani 1 1 d . .
C1 C 0.3910(9) 0.7616(5) 0.8945(8) 0.044(3) Uani 1 1 d . .
C15 C 0.3574(10) 0.8788(5) 0.7517(9) 0.050(3) Uani 1 1 d . .
H15 H 0.3304 0.8446 0.7499 0.060 Uiso 1 1 calc R U
C16 C 0.3075(10) 0.8908(5) 0.5971(9) 0.048(3) Uani 1 1 d . .
H16A H 0.3147 0.9177 0.5524 0.058 Uiso 1 1 calc R U
H16B H 0.3395 0.8583 0.5782 0.058 Uiso 1 1 calc R U
C9 C 0.4007(11) 0.8611(6) 0.9053(9) 0.054(3) Uani 1 1 d . .
H9A H 0.4377 0.8794 0.9493 0.064 Uiso 1 1 calc R U
H9B H 0.3360 0.8572 0.9265 0.064 Uiso 1 1 calc R U
C5 C 0.5161(10) 0.6337(6) 0.9178(10) 0.057(4) Uani 1 1 d . .
H5 H 0.5734 0.6484 0.9373 0.068 Uiso 1 1 calc R U
C8 C 0.3474(11) 0.5940(6) 0.8620(9) 0.056(4) Uani 1 1 d . .
H8 H 0.2888 0.5800 0.8445 0.068 Uiso 1 1 calc R U
C10 C 0.3981(10) 0.8958(5) 0.8268(8) 0.047(3) Uani 1 1 d . .
C11 C 0.4377(11) 0.9469(6) 0.8289(10) 0.057(4) Uani 1 1 d . .
H11 H 0.4657 0.9592 0.8796 0.068 Uiso 1 1 calc R U
C13 C 0.3939(11) 0.9615(6) 0.6812(10) 0.061(4) Uani 1 1 d . .
H13 H 0.3921 0.9837 0.6331 0.074 Uiso 1 1 calc R U
C7 C 0.4134(10) 0.5588(6) 0.8926(9) 0.052(3) Uani 1 1 d . .
H7 H 0.4007 0.5220 0.8944 0.062 Uiso 1 1 calc R U
C6 C 0.5013(11) 0.5792(6) 0.9216(10) 0.061(4) Uani 1 1 d . .
H6 H 0.5484 0.5562 0.9429 0.073 Uiso 1 1 calc R U
C4 C 0.4446(10) 0.6668(5) 0.8846(9) 0.049(3) Uani 1 1 d . .
C3 C 0.5478(10) 0.7459(7) 0.8674(12) 0.069(4) Uani 1 1 d . .
H3 H 0.6045 0.7278 0.8559 0.083 Uiso 1 1 calc R U
C12 C 0.4367(13) 0.9803(6) 0.7571(12) 0.072(5) Uani 1 1 d . .
H12 H 0.4639 1.0144 0.7595 0.086 Uiso 1 1 calc R U
C2 C 0.5371(11) 0.8014(7) 0.8761(12) 0.069(5) Uani 1 1 d . .
H2 H 0.5841 0.8277 0.8716 0.083 Uiso 1 1 calc R U
C19 C 0.0125(10) 0.7879(7) 0.6373(10) 0.058(4) Uani 1 1 d . .
C23 C -0.0249(13) 0.7021(7) 0.6184(13) 0.074(5) Uani 1 1 d . .
H23 H -0.0030 0.6676 0.6059 0.089 Uiso 1 1 calc R U
C17 C 0.1336(11) 0.9134(6) 0.6199(10) 0.056(4) Uani 1 1 d . .
H17 H 0.1387 0.9507 0.6193 0.068 Uiso 1 1 calc R U
C20 C -0.0752(13) 0.7980(9) 0.6749(16) 0.096(7) Uani 1 1 d . .
H20 H -0.0911 0.8324 0.6935 0.116 Uiso 1 1 calc R U
C18 C 0.0526(12) 0.8863(6) 0.6324(9) 0.057(4) Uani 1 1 d . .
H18 H -0.0081 0.9004 0.6413 0.068 Uiso 1 1 calc R U
C21 C -0.1378(16) 0.7564(11) 0.6839(15) 0.106(8) Uani 1 1 d . .
H21 H -0.1938 0.7595 0.7153 0.127 Uiso 1 1 calc R U
C22 C -0.1101(14) 0.7057(9) 0.6402(18) 0.101(8) Uani 1 1 d . .
H22 H -0.1538 0.6782 0.6298 0.121 Uiso 1 1 calc R U
C24 C 0.3249(10) 0.8175(5) 1.1129(8) 0.047(3) Uani 1 1 d . .
C27 C 0.4929(11) 0.7828(7) 1.1234(10) 0.059(4) Uani 1 1 d . .
C31 C 0.5312(13) 0.6962(7) 1.1342(14) 0.081(6) Uani 1 1 d . .
H31 H 0.5115 0.6611 1.1450 0.097 Uiso 1 1 calc R U
C26 C 0.4441(11) 0.8790(6) 1.1370(10) 0.059(4) Uani 1 1 d . .
H26 H 0.5050 0.8930 1.1457 0.071 Uiso 1 1 calc R U
C30 C 0.6207(12) 0.7012(8) 1.1143(17) 0.095(7) Uani 1 1 d . .
H30 H 0.6647 0.6734 1.1213 0.114 Uiso 1 1 calc R U
C29 C 0.6460(13) 0.7522(10) 1.0813(14) 0.089(6) Uani 1 1 d . .
H29 H 0.7051 0.7581 1.0559 0.106 Uiso 1 1 calc R U
C28 C 0.5767(13) 0.7948(7) 1.0885(12) 0.073(5) Uani 1 1 d . .
H28 H 0.5901 0.8295 1.0693 0.088 Uiso 1 1 calc R U
C25 C 0.3611(12) 0.9069(6) 1.1315(10) 0.060(4) Uani 1 1 d . .
H25 H 0.3524 0.9438 1.1378 0.072 Uiso 1 1 calc R U
C33 C 0.1420(10) 0.9020(6) 1.1810(9) 0.050(3) Uani 1 1 d . .
C32 C 0.1890(12) 0.8775(7) 1.0995(10) 0.063(4) Uani 1 1 d . .
H32A H 0.1572 0.8440 1.0846 0.076 Uiso 1 1 calc R U
H32B H 0.1812 0.9022 1.0517 0.076 Uiso 1 1 calc R U
C38 C 0.1351(10) 0.8707(6) 1.2524(8) 0.050(3) Uani 1 1 d . .
H38 H 0.1581 0.8356 1.2527 0.060 Uiso 1 1 calc R U
C34 C 0.1037(11) 0.9535(6) 1.1798(10) 0.057(4) Uani 1 1 d . .
H34 H 0.1053 0.9740 1.1299 0.069 Uiso 1 1 calc R U
C36 C 0.0550(11) 0.9444(5) 1.3256(9) 0.052(3) Uani 1 1 d . .
H36 H 0.0250 0.9586 1.3736 0.063 Uiso 1 1 calc R U
C37 C 0.0917(10) 0.8933(6) 1.3263(8) 0.047(3) Uani 1 1 d . .
C35 C 0.0638(12) 0.9737(6) 1.2520(11) 0.060(4) Uani 1 1 d . .
H35 H 0.0416 1.0090 1.2513 0.073 Uiso 1 1 calc R U
N1 N 0.4399(8) 0.8088(4) 0.8931(8) 0.049(3) Uani 1 1 d . .
N3 N 0.3601(9) 0.6480(5) 0.8550(8) 0.054(3) Uani 1 1 d . .
N2 N 0.4604(8) 0.7230(4) 0.8788(8) 0.054(3) Uani 1 1 d . .
N6 N 0.0385(9) 0.7418(6) 0.6107(10) 0.069(4) Uani 1 1 d . .
N4 N 0.2064(9) 0.8794(5) 0.6083(8) 0.052(3) Uani 1 1 d . .
N5 N 0.0784(8) 0.8329(5) 0.6292(7) 0.049(3) Uani 1 1 d . .
N7 N 0.2905(8) 0.8672(4) 1.1138(7) 0.046(3) Uani 1 1 d . .
N8 N 0.4202(8) 0.8258(4) 1.1272(7) 0.045(3) Uani 1 1 d . .
N9 N 0.4625(10) 0.7336(6) 1.1415(11) 0.075(4) Uani 1 1 d . .
C39 C 0.0949(10) 0.7395(5) 0.8978(8) 0.047(3) Uani 1 1 d . .
C46 C 0.1396(14) 0.9027(8) 0.8652(11) 0.073(5) Uani 1 1 d . .
H46 H 0.1991 0.9150 0.8475 0.088 Uiso 1 1 calc R U
C42 C 0.0400(11) 0.8350(5) 0.8898(10) 0.052(3) Uani 1 1 d . .
C43 C -0.0280(12) 0.8679(6) 0.9199(10) 0.061(4) Uani 1 1 d . .
H43 H -0.0863 0.8543 0.9381 0.073 Uiso 1 1 calc R U
C45 C 0.0750(11) 0.9407(6) 0.8934(10) 0.059(4) Uani 1 1 d . .
H45 H 0.0889 0.9774 0.8920 0.070 Uiso 1 1 calc R U
C41 C -0.0654(11) 0.7545(6) 0.8908(12) 0.068(4) Uani 1 1 d . .
H41 H -0.1239 0.7722 0.8867 0.081 Uiso 1 1 calc R U
C44 C -0.0091(12) 0.9223(7) 0.9230(13) 0.072(5) Uani 1 1 d . .
H44 H -0.0539 0.9461 0.9454 0.086 Uiso 1 1 calc R U
C40 C -0.0491(10) 0.7001(6) 0.8982(11) 0.060(4) Uani 1 1 d . .
H40 H -0.0954 0.6733 0.9002 0.072 Uiso 1 1 calc R U
N10 N 0.0463(9) 0.6928(5) 0.9021(8) 0.052(3) Uani 1 1 d . .
N12 N 0.1234(10) 0.8498(5) 0.8612(8) 0.061(3) Uani 1 1 d . .
N11 N 0.0242(9) 0.7768(5) 0.8909(8) 0.055(3) Uani 1 1 d . .
C47 C 0.0950(11) 0.6389(6) 0.9083(9) 0.051(3) Uani 1 1 d . .
H47A H 0.0650 0.6181 0.9535 0.062 Uiso 1 1 calc R U
H47B H 0.1613 0.6445 0.9247 0.062 Uiso 1 1 calc R U
P1 P 0.2103(3) 0.44069(18) 0.9779(3) 0.0639(14) Uani 1 1 d . .
F3 F 0.3152(7) 0.4303(4) 0.9483(7) 0.081(3) Uani 1 1 d . .
F2 F 0.2521(10) 0.4668(5) 1.0626(8) 0.107(4) Uani 1 1 d . .
F4 F 0.2152(9) 0.4979(5) 0.9355(10) 0.124(5) Uani 1 1 d . .
F6 F 0.1063(9) 0.4509(7) 1.0097(9) 0.136(6) Uani 1 1 d . .
F5 F 0.1674(9) 0.4199(7) 0.8931(8) 0.128(6) Uani 1 1 d . .
F1 F 0.2111(14) 0.3847(5) 1.0227(11) 0.150(6) Uani 1 1 d . .
P2 P 0.2971(4) 0.4486(2) 0.4832(3) 0.0707(15) Uani 1 1 d . .
F7 F 0.3482(9) 0.4307(5) 0.3965(7) 0.093(4) Uani 1 1 d . .
F11 F 0.2066(14) 0.4183(8) 0.4520(10) 0.180(10) Uani 1 1 d . .
F10 F 0.2668(9) 0.5026(5) 0.4389(9) 0.109(4) Uani 1 1 d . .
F9 F 0.3901(10) 0.4807(9) 0.5140(10) 0.160(8) Uani 1 1 d . .
F8 F 0.3408(18) 0.3998(8) 0.5323(9) 0.198(11) Uani 1 1 d . .
F12 F 0.2420(8) 0.4660(5) 0.5687(7) 0.097(4) Uani 1 1 d . .
C48 C 0.1746(10) 0.8265(5) 0.6150(9) 0.049(3) Uani 1 1 d . .
C50 C 0.2495(17) 0.3799(9) 0.2285(14) 0.089(6) Uani 1 1 d . .
C52 C 0.2663(16) 0.3840(10) 0.7188(13) 0.084(6) Uani 1 1 d . .
C49 C 0.1971(16) 0.4293(8) 0.2426(13) 0.093(7) Uani 1 1 d . .
H49A H 0.1437 0.4222 0.2794 0.140 Uiso 1 1 calc R U
H49B H 0.1742 0.4430 0.1886 0.140 Uiso 1 1 calc R U
H49C H 0.2383 0.4554 0.2691 0.140 Uiso 1 1 calc R U
C51 C 0.3149(17) 0.4355(10) 0.7452(14) 0.103(7) Uani 1 1 d . .
H51A H 0.3563 0.4287 0.7934 0.154 Uiso 1 1 calc R U
H51B H 0.2676 0.4617 0.7610 0.154 Uiso 1 1 calc R U
H51C H 0.3518 0.4491 0.6982 0.154 Uiso 1 1 calc R U
N14 N 0.2367(14) 0.3456(7) 0.6958(14) 0.097(6) Uani 1 1 d . .
N13 N 0.3007(19) 0.3446(10) 0.2199(17) 0.151(11) Uani 1 1 d . .

loop_
_atom_site_aniso_label
_atom_site_aniso_U_11
_atom_site_aniso_U_22
_atom_site_aniso_U_33
_atom_site_aniso_U_23
_atom_site_aniso_U_13
_atom_site_aniso_U_12
Ag1 0.0436(10) 0.0396(10) 0.0466(10) -0.0015(4) 0.0012(4) -0.0041(4)
Ag2 0.0501(10) 0.0386(9) 0.0451(10) 0.0000(4) 0.0012(4) -0.0011(4)
C14 0.046(7) 0.047(7) 0.048(7) -0.009(6) 0.000(6) -0.005(6)
C1 0.041(6) 0.043(6) 0.048(7) -0.009(5) -0.010(5) -0.003(5)
C15 0.055(8) 0.042(7) 0.053(8) -0.002(6) 0.001(6) -0.001(6)
C16 0.049(8) 0.046(7) 0.049(8) 0.001(6) -0.004(6) -0.004(6)
C9 0.060(9) 0.048(7) 0.053(8) -0.002(6) 0.004(7) -0.005(6)
C5 0.045(8) 0.058(8) 0.069(10) -0.006(7) -0.003(7) -0.006(6)
C8 0.058(9) 0.060(8) 0.051(8) 0.009(7) -0.002(7) -0.001(7)
C10 0.063(8) 0.036(6) 0.041(7) 0.002(5) -0.001(6) -0.006(6)
C11 0.059(9) 0.044(7) 0.067(9) -0.005(6) -0.010(7) -0.006(6)
C13 0.065(10) 0.057(8) 0.062(9) 0.021(7) -0.005(8) -0.001(7)
C7 0.048(8) 0.047(7) 0.060(8) 0.003(6) 0.001(6) 0.002(6)
C6 0.055(9) 0.058(8) 0.069(10) 0.000(7) 0.006(7) 0.011(7)
C4 0.053(8) 0.045(7) 0.050(8) -0.008(6) 0.006(6) -0.001(6)
C3 0.040(7) 0.064(9) 0.105(13) 0.002(9) 0.014(8) 0.002(7)
C12 0.087(12) 0.049(8) 0.079(12) 0.010(8) -0.011(10) -0.017(8)
C2 0.047(9) 0.060(9) 0.100(13) -0.007(9) 0.012(8) -0.004(7)
C19 0.033(7) 0.088(11) 0.052(8) -0.006(7) -0.008(6) 0.014(7)
C23 0.064(11) 0.059(9) 0.100(14) -0.009(9) 0.012(10) 0.001(8)
C17 0.061(9) 0.048(7) 0.060(9) -0.008(6) -0.004(7) 0.007(7)
C20 0.059(11) 0.087(13) 0.14(2) 0.025(13) 0.034(12) 0.014(10)
C18 0.062(9) 0.053(8) 0.056(9) -0.006(6) -0.005(7) 0.015(7)
C21 0.087(14) 0.120(19) 0.111(17) 0.011(15) 0.014(12) -0.041(14)
C22 0.052(11) 0.073(12) 0.18(2) -0.001(14) -0.010(13) 0.000(9)
C24 0.060(8) 0.051(7) 0.032(6) 0.005(5) 0.006(6) 0.005(6)
C27 0.047(8) 0.076(10) 0.052(8) 0.018(7) 0.001(7) 0.013(7)
C31 0.064(11) 0.057(9) 0.123(16) 0.016(10) 0.035(11) 0.004(8)
C26 0.054(9) 0.063(9) 0.060(9) -0.012(7) 0.009(7) -0.004(7)
C30 0.042(9) 0.065(11) 0.18(2) 0.012(12) -0.029(11) -0.009(8)
C29 0.051(9) 0.111(16) 0.104(15) 0.007(13) -0.002(9) 0.009(11)
C28 0.069(11) 0.058(9) 0.093(13) 0.009(9) 0.005(10) 0.004(8)
C25 0.068(10) 0.052(8) 0.060(9) -0.023(7) 0.014(8) -0.017(7)
C33 0.039(7) 0.052(7) 0.058(8) -0.003(6) -0.007(6) 0.000(6)
C32 0.062(10) 0.073(10) 0.055(9) -0.003(7) 0.009(7) -0.010(8)
C38 0.063(9) 0.058(8) 0.030(6) 0.004(5) -0.008(6) 0.004(7)
C34 0.064(9) 0.057(8) 0.052(8) 0.012(7) 0.004(7) 0.005(7)
C36 0.061(9) 0.045(7) 0.051(8) -0.002(6) 0.004(7) -0.001(6)
C37 0.050(8) 0.055(8) 0.037(7) 0.000(5) -0.007(6) 0.000(6)
C35 0.068(10) 0.044(7) 0.070(10) 0.001(7) -0.009(8) 0.013(7)
N1 0.046(6) 0.041(6) 0.059(7) 0.002(5) 0.007(5) 0.001(5)
N3 0.051(7) 0.051(6) 0.060(7) 0.006(5) -0.005(6) 0.000(5)
N2 0.047(7) 0.040(6) 0.074(8) -0.005(5) 0.002(6) -0.004(5)
N6 0.042(7) 0.068(8) 0.099(11) 0.001(8) -0.008(6) 0.002(6)
N4 0.057(7) 0.046(6) 0.051(7) -0.014(5) -0.004(5) -0.003(5)
N5 0.050(7) 0.056(7) 0.043(6) -0.002(5) -0.005(5) 0.003(5)
N7 0.053(7) 0.046(6) 0.038(6) -0.007(4) -0.004(5) 0.006(5)
N8 0.041(6) 0.046(6) 0.048(6) 0.007(5) 0.001(5) -0.004(4)
N9 0.050(7) 0.060(8) 0.115(12) -0.017(8) 0.010(8) -0.002(6)
C39 0.057(8) 0.046(7) 0.037(6) 0.005(5) 0.003(5) 0.000(6)
C46 0.072(11) 0.079(12) 0.069(11) 0.021(9) -0.014(9) -0.022(9)
C42 0.054(8) 0.037(6) 0.065(9) 0.007(6) -0.016(7) -0.005(6)
C43 0.058(9) 0.054(8) 0.070(10) -0.002(7) 0.004(7) 0.005(7)
C45 0.064(10) 0.041(7) 0.072(10) 0.004(7) -0.008(8) -0.003(6)
C41 0.045(8) 0.055(8) 0.103(13) -0.003(9) -0.012(8) -0.001(7)
C44 0.060(10) 0.055(9) 0.099(14) 0.003(9) 0.000(9) 0.002(7)
C40 0.041(8) 0.055(8) 0.083(11) 0.004(7) 0.003(7) -0.004(6)
N10 0.055(7) 0.046(6) 0.054(7) -0.001(5) -0.004(5) -0.001(5)
N12 0.061(8) 0.063(8) 0.059(8) -0.006(6) -0.008(6) 0.000(6)
N11 0.050(7) 0.058(7) 0.056(7) -0.016(6) -0.005(5) 0.006(5)
C47 0.059(9) 0.053(7) 0.042(7) -0.001(6) -0.005(6) -0.009(6)
P1 0.066(3) 0.063(3) 0.062(3) -0.0043(19) -0.002(2) -0.014(2)
F3 0.061(6) 0.082(7) 0.100(8) 0.001(6) -0.016(5) -0.008(5)
F2 0.126(10) 0.111(9) 0.084(8) -0.030(7) -0.032(7) -0.032(8)
F4 0.093(9) 0.104(9) 0.173(14) 0.074(9) -0.005(9) 0.009(7)
F6 0.068(8) 0.223(18) 0.118(11) -0.046(11) 0.036(7) -0.047(9)
F5 0.087(9) 0.224(17) 0.073(8) -0.029(9) 0.002(6) -0.066(10)
F1 0.213(18) 0.077(8) 0.161(14) 0.037(9) 0.023(13) -0.039(10)
P2 0.070(3) 0.077(3) 0.066(3) 0.001(2) 0.004(2) 0.024(2)
F7 0.099(8) 0.098(8) 0.084(7) 0.006(6) 0.017(6) 0.039(7)
F11 0.196(17) 0.225(19) 0.118(11) -0.092(12) 0.078(12) -0.145(16)
F10 0.111(10) 0.071(7) 0.145(12) 0.020(7) 0.015(8) 0.032(6)
F9 0.069(8) 0.28(2) 0.128(13) -0.055(14) -0.013(8) -0.014(11)
F8 0.34(3) 0.166(15) 0.089(10) 0.042(10) 0.055(13) 0.180(18)
F12 0.084(8) 0.124(10) 0.082(8) -0.033(7) 0.012(6) 0.013(7)
C48 0.050(8) 0.042(7) 0.055(8) -0.001(6) -0.003(6) 0.015(6)
C50 0.097(15) 0.081(13) 0.090(14) 0.016(11) 0.021(12) -0.020(12)
C52 0.082(14) 0.100(16) 0.070(12) 0.019(11) -0.001(10) 0.008(12)
C49 0.109(16) 0.083(13) 0.087(14) -0.006(11) -0.009(12) 0.047(12)
C51 0.101(17) 0.13(2) 0.078(14) -0.028(13) 0.008(12) -0.029(15)
N14 0.090(13) 0.074(11) 0.126(16) 0.019(11) -0.005(11) -0.012(10)
N13 0.17(2) 0.116(17) 0.17(2) 0.049(16) 0.106(19) 0.067(16)

loop_
_atom_type_symbol
_atom_type_description
_atom_type_scat_dispersion_real
_atom_type_scat_dispersion_imag
_atom_type_scat_source
C C 0.0033 0.0016 'International Tables Vol C Tables 4.2.6.8 and 6.1.1.4'
H H 0.0000 0.0000 'International Tables Vol C Tables 4.2.6.8 and 6.1.1.4'
N N 0.0061 0.0033 'International Tables Vol C Tables 4.2.6.8 and 6.1.1.4'
F F 0.0171 0.0103 'International Tables Vol C Tables 4.2.6.8 and 6.1.1.4'
P P 0.1023 0.0942 'International Tables Vol C Tables 4.2.6.8 and 6.1.1.4'
Ag Ag -0.8971 1.1015 'International Tables Vol C Tables 4.2.6.8 and 6.1.1.4'

loop_
_geom_angle_atom_site_label_1
_geom_angle_atom_site_label_2
_geom_angle_atom_site_label_3
_geom_angle
_geom_angle_site_symmetry_1
_geom_angle_site_symmetry_3
C48 Ag1 C24 172.9(5) 4_576 .
C48 Ag1 Ag2 95.9(4) 4_576 .
C24 Ag1 Ag2 91.2(3) . .
C1 Ag2 C39 175.3(5) . .
C1 Ag2 Ag1 92.9(4) . .
C39 Ag2 Ag1 91.8(3) . .
C13 C14 C15 117.1(13) . .
C13 C14 C16 121.4(13) . .
C15 C14 C16 121.4(12) . .
N1 C1 N2 103.9(11) . .
N1 C1 Ag2 127.8(9) . .
N2 C1 Ag2 127.9(9) . .
C10 C15 C14 123.3(12) . .
N4 C16 C14 112.9(11) . .
N1 C9 C10 115.1(12) . .
C6 C5 C4 119.4(14) . .
C7 C8 N3 125.1(15) . .
C15 C10 C11 118.0(13) . .
C15 C10 C9 122.0(12) . .
C11 C10 C9 120.0(13) . .
C10 C11 C12 121.6(14) . .
C14 C13 C12 121.1(14) . .
C8 C7 C6 118.4(14) . .
C5 C6 C7 118.3(14) . .
N3 C4 C5 123.2(13) . .
N3 C4 N2 117.2(13) . .
C5 C4 N2 119.6(13) . .
N2 C3 C2 107.6(13) . .
C11 C12 C13 118.8(14) . .
C3 C2 N1 104.8(13) . .
N6 C19 C20 123.8(18) . .
N6 C19 N5 118.7(13) . .
C20 C19 N5 117.5(16) . .
C22 C23 N6 127.7(19) . .
C18 C17 N4 110.5(13) . .
C21 C20 C19 119(2) . .
C17 C18 N5 104.9(13) . .
C20 C21 C22 115(2) . .
C23 C22 C21 116(2) . .
N7 C24 N8 102.2(12) . .
N7 C24 Ag1 128.1(11) . .
N8 C24 Ag1 129.4(10) . .
C28 C27 N9 125.3(15) . .
C28 C27 N8 117.7(14) . .
N9 C27 N8 115.8(13) . .
C30 C31 N9 130.4(17) . .
C25 C26 N8 106.1(13) . .
C31 C30 C29 114.5(17) . .
C30 C29 C28 117.4(17) . .
C27 C28 C29 117.7(17) . .
C26 C25 N7 104.6(13) . .
C38 C33 C34 120.5(14) . .
C38 C33 C32 118.5(13) . .
C34 C33 C32 120.9(14) . .
N7 C32 C33 111.0(12) . .
C33 C38 C37 118.2(13) . .
C35 C34 C33 119.3(14) . .
C37 C36 C35 117.7(13) . .
C36 C37 C38 121.3(13) . .
C36 C37 C47 120.5(12) . 4_576
C38 C37 C47 117.9(12) . 4_576
C34 C35 C36 122.8(14) . .
C1 N1 C2 112.3(11) . .
C1 N1 C9 126.2(12) . .
C2 N1 C9 121.5(12) . .
C4 N3 C8 115.4(13) . .
C3 N2 C1 111.4(12) . .
C3 N2 C4 124.1(13) . .
C1 N2 C4 124.0(12) . .
C19 N6 C23 116.4(15) . .
C17 N4 C48 110.0(12) . .
C17 N4 C16 129.5(12) . .
C48 N4 C16 120.3(11) . .
C18 N5 C48 112.0(12) . .
C18 N5 C19 124.8(12) . .
C48 N5 C19 123.2(12) . .
C24 N7 C25 113.3(13) . .
C24 N7 C32 120.9(13) . .
C25 N7 C32 125.8(12) . .
C24 N8 C26 113.7(12) . .
C24 N8 C27 123.9(12) . .
C26 N8 C27 122.1(12) . .
C27 N9 C31 112.9(14) . .
N10 C39 N11 102.8(12) . .
N10 C39 Ag2 127.8(10) . .
N11 C39 Ag2 129.4(10) . .
N12 C46 C45 125.2(17) . .
N12 C42 C43 125.8(14) . .
N12 C42 N11 114.8(13) . .
C43 C42 N11 119.3(14) . .
C42 C43 C44 118.3(15) . .
C44 C45 C46 116.9(15) . .
N11 C41 C40 104.1(13) . .
C45 C44 C43 119.2(16) . .
N10 C40 C41 107.4(13) . .
C39 N10 C40 112.5(12) . .
C39 N10 C47 122.7(12) . .
C40 N10 C47 124.8(12) . .
C42 N12 C46 114.4(15) . .
C39 N11 C41 113.1(13) . .
C39 N11 C42 124.3(12) . .
C41 N11 C42 122.5(12) . .
N10 C47 C37 113.9(11) . 4_575
F5 P1 F1 95.0(10) . .
F5 P1 F6 88.2(8) . .
F1 P1 F6 90.3(10) . .
F5 P1 F3 93.0(7) . .
F1 P1 F3 88.9(9) . .
F6 P1 F3 178.7(8) . .
F5 P1 F4 87.7(9) . .
F1 P1 F4 176.6(10) . .
F6 P1 F4 91.8(9) . .
F3 P1 F4 88.9(7) . .
F5 P1 F2 175.4(9) . .
F1 P1 F2 89.4(9) . .
F6 P1 F2 90.5(8) . .
F3 P1 F2 88.3(7) . .
F4 P1 F2 87.9(8) . .
F11 P2 F8 95.5(14) . .
F11 P2 F10 93.4(11) . .
F8 P2 F10 171.1(13) . .
F11 P2 F7 88.3(7) . .
F8 P2 F7 91.4(7) . .
F10 P2 F7 89.2(7) . .
F11 P2 F9 178.9(13) . .
F8 P2 F9 85.6(13) . .
F10 P2 F9 85.5(10) . .
F7 P2 F9 91.4(8) . .
F11 P2 F12 89.8(7) . .
F8 P2 F12 89.4(7) . .
F10 P2 F12 90.3(7) . .
F7 P2 F12 177.9(8) . .
F9 P2 F12 90.6(8) . .
N5 C48 N4 102.6(11) . .
N5 C48 Ag1 127.2(10) . 4_575
N4 C48 Ag1 130.2(10) . 4_575
N13 C50 C49 172(3) . .
N14 C52 C51 175(3) . .

loop_
_geom_bond_atom_site_label_1
_geom_bond_atom_site_label_2
_geom_bond_distance
_geom_bond_site_symmetry_2
Ag1 C48 2.065(12) 4_576
Ag1 C24 2.089(14) .
Ag1 Ag2 3.1838(13) .
Ag2 C1 2.061(13) .
Ag2 C39 2.121(14) .
C14 C13 1.38(2) .
C14 C15 1.412(19) .
C14 C16 1.479(18) .
C1 N1 1.358(16) .
C1 N2 1.386(17) .
C15 C10 1.365(19) .
C16 N4 1.454(18) .
C9 N1 1.420(17) .
C9 C10 1.498(18) .
C5 C6 1.37(2) .
C5 C4 1.39(2) .
C8 C7 1.35(2) .
C8 N3 1.357(19) .
C10 C11 1.382(18) .
C11 C12 1.39(2) .
C13 C12 1.40(2) .
C7 C6 1.40(2) .
C4 N3 1.349(18) .
C4 N2 1.415(17) .
C3 N2 1.362(18) .
C3 C2 1.39(2) .
C2 N1 1.399(18) .
C19 N6 1.27(2) .
C19 C20 1.39(2) .
C19 N5 1.45(2) .
C23 C22 1.24(2) .
C23 N6 1.33(2) .
C17 C18 1.33(2) .
C17 N4 1.335(18) .
C20 C21 1.36(3) .
C18 N5 1.373(18) .
C21 C22 1.48(3) .
C24 N7 1.325(16) .
C24 N8 1.365(18) .
C27 C28 1.33(2) .
C27 N9 1.33(2) .
C27 N8 1.476(18) .
C31 C30 1.30(2) .
C31 N9 1.34(2) .
C26 C25 1.35(2) .
C26 N8 1.370(18) .
C30 C29 1.41(3) .
C29 C28 1.44(3) .
C25 N7 1.420(17) .
C33 C38 1.360(19) .
C33 C34 1.39(2) .
C33 C32 1.56(2) .
C32 N7 1.458(19) .
C38 C37 1.421(18) .
C34 C35 1.35(2) .
C36 C37 1.369(19) .
C36 C35 1.36(2) .
C37 C47 1.508(18) 4_576
N4 C48 1.389(17) .
N5 C48 1.374(17) .
C39 N10 1.345(17) .
C39 N11 1.359(17) .
C46 N12 1.33(2) .
C46 C45 1.38(2) .
C42 N12 1.304(19) .
C42 C43 1.34(2) .
C42 N11 1.462(17) .
C43 C44 1.38(2) .
C45 C44 1.35(2) .
C41 N11 1.369(19) .
C41 C40 1.37(2) .
C40 N10 1.349(18) .
N10 C47 1.504(18) .
C47 C37 1.507(18) 4_575
P1 F5 1.537(12) .
P1 F1 1.554(14) .
P1 F6 1.560(13) .
P1 F3 1.563(12) .
P1 F4 1.567(12) .
P1 F2 1.578(11) .
P2 F11 1.547(15) .
P2 F8 1.554(13) .
P2 F10 1.566(12) .
P2 F7 1.595(11) .
P2 F9 1.597(16) .
P2 F12 1.603(11) .
C48 Ag1 2.066(12) 4_575
C50 N13 1.14(3) .
C50 C49 1.45(3) .
C52 N14 1.10(3) .
C52 C51 1.50(3) .
